data_1001581
loop_
_publ_author_name
'Vijayaraghavan, R'
'Michel, C'
'Maignan, A'
'Hervieu, M'
'Martin, C'
'Raveau, B'
'Rao, C N R'

_publ_section_title
;
Structure and properties of Tl~0.5~Pb~0.5~Sr~2~Gd~2-x~Ce~x~Cu~2~O~9-d~
;
_journal_coden_ASTM PHYCE6
_journal_name_full 'Physica C (Amsterdam) (152,1988-)'
_journal_page_first 81
_journal_page_last 89
_journal_paper_doi 10.1016/0921-4534(93)90704-T
_journal_volume 206
_journal_year 1993
_chemical_formula_structural '(Tl0.5 Pb0.5) Sr2 (Gd1.6 Ce0.4) Cu2 O9'
_chemical_formula_sum 'Ce0.4 Cu2 Gd1.6 O9 Pb0.5 Sr2 Tl0.5'
_chemical_name_systematic
;
Thallium lead strontium gadolinium cerium copper oxide
(0.5/0.5/2/1.6/0.4/2/9)
;
_space_group_IT_number 139
_symmetry_cell_setting tetragonal
_symmetry_Int_Tables_number 139
_symmetry_space_group_name_Hall '-I 4 2'
_symmetry_space_group_name_H-M 'I 4/m m m'
_cell_angle_alpha 90
_cell_angle_beta 90
_cell_angle_gamma 90
_cell_formula_units_Z 2
_cell_length_a 3.8429(1)
_cell_length_b 3.8429(1)
_cell_length_c 29.5096(10)
_cell_volume 435.8
_refine_ls_R_factor_all 0.058
_cod_original_formula_sum 'Ce.4 Cu2 Gd1.6 O9 Pb.5 Sr2 Tl.5'
_cod_database_code 1001581

loop_
_symmetry_equiv_pos_as_xyz
x,y,z
-x,-y,z
-x,y,z
x,-y,z
-y,x,z
y,-x,z
y,x,z
-y,-x,z
-x,-y,-z
x,y,-z
x,-y,-z
-x,y,-z
y,-x,-z
-y,x,-z
-y,-x,-z
y,x,-z
1/2+x,1/2+y,1/2+z
1/2-x,1/2-y,1/2+z
1/2-x,1/2+y,1/2+z
1/2+x,1/2-y,1/2+z
1/2-y,1/2+x,1/2+z
1/2+y,1/2-x,1/2+z
1/2+y,1/2+x,1/2+z
1/2-y,1/2-x,1/2+z
1/2-x,1/2-y,1/2-z
1/2+x,1/2+y,1/2-z
1/2+x,1/2-y,1/2-z
1/2-x,1/2+y,1/2-z
1/2+y,1/2-x,1/2-z
1/2-y,1/2+x,1/2-z
1/2-y,1/2-x,1/2-z
1/2+y,1/2+x,1/2-z

loop_
_atom_site_label
_atom_site_type_symbol
_atom_site_symmetry_multiplicity
_atom_site_Wyckoff_symbol
_atom_site_fract_x
_atom_site_fract_y
_atom_site_fract_z
_atom_site_occupancy
_atom_site_attached_hydrogens
_atom_site_calc_flag
Tl1 Tl3+ 8 i 0.027(10) 0. 0. 0.125 0 d
Pb1 Pb4+ 8 i 0.027(10) 0. 0. 0.125 0 d
Sr1 Sr2+ 4 e 0. 0. 0.5878(2) 1. 0 d
Gd1 Gd3+ 4 e 0. 0. 0.7076(2) 0.8 0 d
Ce1 Ce4+ 4 e 0. 0. 0.7076(2) 0.2 0 d
Cu1 Cu2+ 4 e 0. 0. 0.1477(4) 1. 0 d
O1 O2- 4 e 0. 0. 0.0734(12) 1. 0 d
O2 O2- 8 g 0. 0.5 0.1484(12) 1. 0 d
O3 O2- 4 d 0. 0.5 0.25 1. 0 d
O4 O2- 2 b 0.5 0.5 0. 1. 0 d

loop_
_atom_type_symbol
_atom_type_oxidation_number
Tl3+ 3.000
Pb4+ 4.000
Sr2+ 2.000
Gd3+ 3.000
Ce4+ 4.000
Cu2+ 2.050
O2- -2.000
